data_7116464
loop_
_publ_author_name
'Liao, Chia-Wei'
'Rao M, Rajeswara'
'Sun, Shih-Sheng'

_publ_section_title
;
 Structural diversity of new solid-state luminophores based on
 quinoxaline-\b-ketoiminate boron difluoride complexes with remarkable
 fluorescence switching properties.
;
_journal_issue 13
_journal_name_full 'Chemical communications (Cambridge, England)'
_journal_page_first 2656
_journal_page_last 2659
_journal_paper_doi 10.1039/c4cc08958h
_journal_volume 51
_journal_year 2015
_chemical_formula_moiety 'C22 H15 B F2 N2 O'
_chemical_formula_sum 'C22 H15 B F2 N2 O'
_chemical_formula_weight 372.17
_chemical_name_systematic
;
 ?
;
_space_group_IT_number 2
_symmetry_cell_setting triclinic
_symmetry_space_group_name_Hall '-P 1'
_symmetry_space_group_name_H-M 'P -1'
_atom_sites_solution_hydrogens geom
_atom_sites_solution_primary direct
_atom_sites_solution_secondary difmap
_audit_update_record
;
2013-10-16 deposited with the CCDC.
2014-12-18 downloaded from the CCDC.
;
_cell_angle_alpha 96.493(3)
_cell_angle_beta 106.301(3)
_cell_angle_gamma 105.521(2)
_cell_formula_units_Z 2
_cell_length_a 7.1054(7)
_cell_length_b 11.1114(10)
_cell_length_c 11.9627(12)
_cell_measurement_reflns_used 7848
_cell_measurement_temperature 100.00(10)
_cell_measurement_theta_max 29.96
_cell_measurement_theta_min 2.37
_cell_volume 855.17(14)
_computing_cell_refinement 'Bruker APEX2'
_computing_data_collection 'Bruker APEX2'
_computing_data_reduction 'Bruker SAINT'
_computing_molecular_graphics 'Ortep-3 for Windows (Farrugia, 1997)'
_computing_publication_material 'WinGX publication routines (Farrugia, 1999)'
_computing_structure_refinement 'SHELXL-97 (Sheldrick, 2008)'
_computing_structure_solution 'SHELXS-97 (Sheldrick, 2008)'
_diffrn_ambient_temperature 100.00(10)
_diffrn_measured_fraction_theta_full 1
_diffrn_measured_fraction_theta_max 0.998
_diffrn_measurement_device_type 'CCD area detector'
_diffrn_measurement_method 'phi and omega scans'
_diffrn_radiation_monochromator graphite
_diffrn_radiation_type MoK\a
_diffrn_radiation_wavelength 0.71073
_diffrn_reflns_av_R_equivalents 0.0268
_diffrn_reflns_av_unetI/netI 0.0287
_diffrn_reflns_limit_h_max 9
_diffrn_reflns_limit_h_min -8
_diffrn_reflns_limit_k_max 14
_diffrn_reflns_limit_k_min -14
_diffrn_reflns_limit_l_max 15
_diffrn_reflns_limit_l_min -15
_diffrn_reflns_number 13395
_diffrn_reflns_theta_full 25
_diffrn_reflns_theta_max 27.1
_diffrn_reflns_theta_min 1.81
_exptl_absorpt_coefficient_mu 0.104
_exptl_absorpt_correction_T_max 0.9877
_exptl_absorpt_correction_T_min 0.9695
_exptl_absorpt_correction_type multi-scan
_exptl_absorpt_process_details 'Bruker SADABS, 1996'
_exptl_crystal_colour orange
_exptl_crystal_density_diffrn 1.445
_exptl_crystal_density_meas ?
_exptl_crystal_density_method 'not measured'
_exptl_crystal_description prism
_exptl_crystal_F_000 384
_exptl_crystal_size_max 0.3
_exptl_crystal_size_mid 0.26
_exptl_crystal_size_min 0.12
_refine_diff_density_max 0.728
_refine_diff_density_min -0.276
_refine_diff_density_rms 0.085
_refine_ls_extinction_method none
_refine_ls_goodness_of_fit_ref 1.042
_refine_ls_hydrogen_treatment constr
_refine_ls_matrix_type full
_refine_ls_number_parameters 253
_refine_ls_number_reflns 3761
_refine_ls_number_restraints 0
_refine_ls_restrained_S_all 1.042
_refine_ls_R_factor_all 0.0627
_refine_ls_R_factor_gt 0.0513
_refine_ls_shift/su_max 0
_refine_ls_shift/su_mean 0
_refine_ls_structure_factor_coef Fsqd
_refine_ls_weighting_details 'calc w=1/[\s^2^(Fo^2^)+(0.1103P)^2^+0.0979P] where P=(Fo^2^+2Fc^2^)/3'
_refine_ls_weighting_scheme calc
_refine_ls_wR_factor_gt 0.1463
_refine_ls_wR_factor_ref 0.1579
_reflns_number_gt 3050
_reflns_number_total 3761
_reflns_threshold_expression >2sigma(I)
_cod_data_source_file c4cc08958h2.cif
_cod_data_source_block i14633
_cod_depositor_comments
;
The following automatic conversions were performed:

'_symmetry_cell_setting' value 'Triclinic' changed to 'triclinic'
according to
/usr/data/users/saulius/crontab/automatic-downloads/current/RSC/lib/dictionaries/cif_core.dic
dictionary named 'cif_core.dic' version 2.4.2 from 2011-04-26.

'_exptl_crystal_density_meas' value 'not measured' was changed to '?'
- the value is perceived as not measured.

Automatic conversion script
Id: cif_fix_values 3008 2015-01-20 13:52:24Z robertas 
;
_cod_original_sg_symbol_H-M P-1
_cod_database_code 7116464

loop_
_symmetry_equiv_pos_as_xyz
'x, y, z'
'-x, -y, -z'

loop_
_atom_site_label
_atom_site_type_symbol
_atom_site_fract_x
_atom_site_fract_y
_atom_site_fract_z
_atom_site_U_iso_or_equiv
_atom_site_adp_type
_atom_site_occupancy
_atom_site_symmetry_multiplicity
_atom_site_calc_flag
_atom_site_refinement_flags
F1 F 0.42408(13) 0.21801(9) 0.93191(8) 0.0191(2) Uani 1 1 d .
F2 F 0.74964(14) 0.21363(8) 0.95141(8) 0.0185(2) Uani 1 1 d .
O1 O 0.70023(17) 0.38093(10) 1.06340(9) 0.0169(3) Uani 1 1 d .
N1 N 0.63085(19) 0.36341(12) 0.84230(11) 0.0124(3) Uani 1 1 d .
N2 N 0.66583(19) 0.49060(12) 0.65534(11) 0.0142(3) Uani 1 1 d .
B1 B 0.6250(3) 0.28975(17) 0.94999(15) 0.0148(4) Uani 1 1 d .
C1 C 0.7785(2) 0.50630(14) 1.07700(13) 0.0132(3) Uani 1 1 d .
C2 C 0.7878(2) 0.56285(15) 0.98253(13) 0.0142(3) Uani 1 1 d .
H2 H 0.8474 0.6528 0.9964 0.017 Uiso 1 1 calc R
C3 C 0.7113(2) 0.49146(14) 0.86398(13) 0.0128(3) Uani 1 1 d .
C4 C 0.7239(2) 0.55424(14) 0.76462(13) 0.0130(3) Uani 1 1 d .
C5 C 0.5796(2) 0.36035(15) 0.63405(13) 0.0136(3) Uani 1 1 d .
C6 C 0.5055(2) 0.29273(15) 0.51484(14) 0.0168(3) Uani 1 1 d .
H6 H 0.5193 0.3372 0.4528 0.02 Uiso 1 1 calc R
C7 C 0.4139(2) 0.16319(16) 0.48862(14) 0.0190(4) Uani 1 1 d .
H7 H 0.3621 0.1179 0.4084 0.023 Uiso 1 1 calc R
C8 C 0.3967(2) 0.09746(15) 0.58108(14) 0.0189(4) Uani 1 1 d .
H8 H 0.3349 0.0074 0.5623 0.023 Uiso 1 1 calc R
C9 C 0.4674(2) 0.16045(15) 0.69801(14) 0.0166(3) Uani 1 1 d .
H9 H 0.4548 0.1143 0.7591 0.02 Uiso 1 1 calc R
C10 C 0.5587(2) 0.29402(15) 0.72612(13) 0.0136(3) Uani 1 1 d .
C11 C 0.8498(2) 0.57857(15) 1.20073(13) 0.0137(3) Uani 1 1 d .
C12 C 0.7991(2) 0.51898(15) 1.29026(13) 0.0154(3) Uani 1 1 d .
H12 H 0.7225 0.4308 1.2718 0.019 Uiso 1 1 calc R
C13 C 0.8599(2) 0.58770(16) 1.40584(13) 0.0181(3) Uani 1 1 d .
H13 H 0.8249 0.5467 1.466 0.022 Uiso 1 1 calc R
C14 C 0.9722(2) 0.71691(16) 1.43316(14) 0.0186(4) Uani 1 1 d .
H14 H 1.0134 0.7642 1.512 0.022 Uiso 1 1 calc R
C15 C 1.0242(2) 0.77668(16) 1.34530(14) 0.0177(3) Uani 1 1 d .
H15 H 1.101 0.8648 1.3643 0.021 Uiso 1 1 calc R
C16 C 0.9644(2) 0.70837(15) 1.23002(13) 0.0153(3) Uani 1 1 d .
H16 H 1.0013 0.7498 1.1705 0.018 Uiso 1 1 calc R
C17 C 0.8139(2) 0.69566(14) 0.78490(12) 0.0144(3) Uani 1 1 d .
C18 C 0.7333(2) 0.77880(15) 0.83846(13) 0.0182(3) Uani 1 1 d .
H18 H 0.6157 0.7457 0.862 0.022 Uiso 1 1 calc R
C19 C 0.8246(3) 0.90998(16) 0.85745(14) 0.0230(4) Uani 1 1 d .
H19 H 0.7687 0.9664 0.8933 0.028 Uiso 1 1 calc R
C20 C 0.9975(3) 0.95866(16) 0.82410(14) 0.0248(4) Uani 1 1 d .
H20 H 1.0622 1.0482 0.8391 0.03 Uiso 1 1 calc R
C21 C 1.0754(3) 0.87623(17) 0.76887(15) 0.0239(4) Uani 1 1 d .
H21 H 1.1926 0.9095 0.7451 0.029 Uiso 1 1 calc R
C22 C 0.9829(2) 0.74534(16) 0.74809(13) 0.0188(3) Uani 1 1 d .
H22 H 1.0352 0.6894 0.7086 0.023 Uiso 1 1 calc R

loop_
_atom_site_aniso_label
_atom_site_aniso_U_11
_atom_site_aniso_U_22
_atom_site_aniso_U_33
_atom_site_aniso_U_23
_atom_site_aniso_U_13
_atom_site_aniso_U_12
F1 0.0200(5) 0.0174(5) 0.0162(5) 0.0026(4) 0.0073(4) -0.0009(4)
F2 0.0261(5) 0.0156(5) 0.0170(5) 0.0062(4) 0.0075(4) 0.0099(4)
O1 0.0259(6) 0.0115(6) 0.0116(5) 0.0033(4) 0.0059(4) 0.0027(5)
N1 0.0139(6) 0.0116(7) 0.0114(6) 0.0021(5) 0.0041(5) 0.0035(5)
N2 0.0156(6) 0.0135(7) 0.0131(6) 0.0027(5) 0.0040(5) 0.0044(5)
B1 0.0179(8) 0.0138(9) 0.0122(8) 0.0027(7) 0.0053(6) 0.0034(7)
C1 0.0121(7) 0.0117(7) 0.0155(7) 0.0025(6) 0.0044(6) 0.0036(6)
C2 0.0165(7) 0.0120(7) 0.0130(7) 0.0024(6) 0.0040(6) 0.0032(6)
C3 0.0115(7) 0.0123(7) 0.0149(7) 0.0035(6) 0.0044(5) 0.0040(6)
C4 0.0138(7) 0.0129(8) 0.0120(7) 0.0029(6) 0.0033(5) 0.0043(6)
C5 0.0139(7) 0.0139(8) 0.0127(7) 0.0026(6) 0.0026(6) 0.0058(6)
C6 0.0201(8) 0.0172(8) 0.0130(7) 0.0038(6) 0.0039(6) 0.0070(6)
C7 0.0214(8) 0.0180(8) 0.0133(7) -0.0019(6) 0.0015(6) 0.0057(7)
C8 0.0210(8) 0.0128(8) 0.0191(8) -0.0004(6) 0.0044(6) 0.0032(6)
C9 0.0189(7) 0.0140(8) 0.0161(7) 0.0036(6) 0.0056(6) 0.0038(6)
C10 0.0140(7) 0.0136(8) 0.0121(7) 0.0014(6) 0.0030(6) 0.0043(6)
C11 0.0128(7) 0.0165(8) 0.0120(7) 0.0036(6) 0.0028(6) 0.0063(6)
C12 0.0160(7) 0.0152(8) 0.0158(7) 0.0051(6) 0.0051(6) 0.0053(6)
C13 0.0186(8) 0.0250(9) 0.0130(7) 0.0068(6) 0.0063(6) 0.0082(7)
C14 0.0197(8) 0.0229(9) 0.0115(7) 0.0001(6) 0.0029(6) 0.0075(7)
C15 0.0177(7) 0.0156(8) 0.0168(8) 0.0006(6) 0.0035(6) 0.0036(6)
C16 0.0168(7) 0.0159(8) 0.0139(7) 0.0045(6) 0.0054(6) 0.0052(6)
C17 0.0193(7) 0.0129(8) 0.0082(6) 0.0039(5) 0.0010(5) 0.0034(6)
C18 0.0239(8) 0.0172(8) 0.0124(7) 0.0037(6) 0.0051(6) 0.0054(7)
C19 0.0362(10) 0.0154(8) 0.0140(7) 0.0004(6) 0.0029(7) 0.0092(7)
C20 0.0355(10) 0.0105(8) 0.0172(8) 0.0043(6) -0.0008(7) -0.0016(7)
C21 0.0238(8) 0.0221(9) 0.0199(8) 0.0085(7) 0.0042(7) -0.0008(7)
C22 0.0206(8) 0.0185(8) 0.0151(7) 0.0046(6) 0.0043(6) 0.0037(6)

loop_
_atom_type_symbol
_atom_type_description
_atom_type_scat_dispersion_real
_atom_type_scat_dispersion_imag
_atom_type_scat_source
F F 0.0171 0.0103 'International Tables Vol C Tables 4.2.6.8 and 6.1.1.4'
O O 0.0106 0.006 'International Tables Vol C Tables 4.2.6.8 and 6.1.1.4'
N N 0.0061 0.0033 'International Tables Vol C Tables 4.2.6.8 and 6.1.1.4'
B B 0.0013 0.0007 'International Tables Vol C Tables 4.2.6.8 and 6.1.1.4'
C C 0.0033 0.0016 'International Tables Vol C Tables 4.2.6.8 and 6.1.1.4'
H H 0 0 'International Tables Vol C Tables 4.2.6.8 and 6.1.1.4'

loop_
_geom_angle_atom_site_label_1
_geom_angle_atom_site_label_2
_geom_angle_atom_site_label_3
_geom_angle
C1 O1 B1 124.87(12)
C3 N1 C10 119.77(13)
C3 N1 B1 120.53(12)
C10 N1 B1 119.66(12)
C4 N2 C5 118.02(13)
F2 B1 F1 111.22(13)
F2 B1 O1 110.06(13)
F1 B1 O1 108.48(12)
F2 B1 N1 107.54(12)
F1 B1 N1 109.02(12)
O1 B1 N1 110.53(13)
O1 C1 C2 121.70(14)
O1 C1 C11 115.07(13)
C2 C1 C11 123.22(14)
C1 C2 C3 122.04(15)
C1 C2 H2 119
C3 C2 H2 119
N1 C3 C2 120.11(14)
N1 C3 C4 118.93(13)
C2 C3 C4 120.93(14)
N2 C4 C3 122.40(14)
N2 C4 C17 116.91(13)
C3 C4 C17 120.64(13)
N2 C5 C10 122.27(13)
N2 C5 C6 117.85(14)
C10 C5 C6 119.86(14)
C7 C6 C5 120.12(15)
C7 C6 H6 119.9
C5 C6 H6 119.9
C6 C7 C8 119.69(14)
C6 C7 H7 120.2
C8 C7 H7 120.2
C9 C8 C7 121.60(15)
C9 C8 H8 119.2
C7 C8 H8 119.2
C8 C9 C10 119.34(15)
C8 C9 H9 120.3
C10 C9 H9 120.3
N1 C10 C9 122.14(14)
N1 C10 C5 118.49(14)
C9 C10 C5 119.37(13)
C16 C11 C12 118.85(14)
C16 C11 C1 120.71(14)
C12 C11 C1 120.42(14)
C13 C12 C11 120.58(15)
C13 C12 H12 119.7
C11 C12 H12 119.7
C12 C13 C14 119.80(15)
C12 C13 H13 120.1
C14 C13 H13 120.1
C15 C14 C13 120.08(14)
C15 C14 H14 120
C13 C14 H14 120
C16 C15 C14 120.28(15)
C16 C15 H15 119.9
C14 C15 H15 119.9
C15 C16 C11 120.41(14)
C15 C16 H16 119.8
C11 C16 H16 119.8
C22 C17 C18 119.39(14)
C22 C17 C4 118.44(13)
C18 C17 C4 122.17(13)
C19 C18 C17 120.12(15)
C19 C18 H18 119.9
C17 C18 H18 119.9
C20 C19 C18 120.09(15)
C20 C19 H19 120
C18 C19 H19 120
C21 C20 C19 119.83(15)
C21 C20 H20 120.1
C19 C20 H20 120.1
C20 C21 C22 120.29(15)
C20 C21 H21 119.9
C22 C21 H21 119.9
C21 C22 C17 120.22(15)
C21 C22 H22 119.9
C17 C22 H22 119.9

loop_
_geom_bond_atom_site_label_1
_geom_bond_atom_site_label_2
_geom_bond_distance
F1 B1 1.378(2)
F2 B1 1.3768(19)
O1 C1 1.3265(18)
O1 B1 1.4646(19)
N1 C3 1.3478(19)
N1 C10 1.3911(19)
N1 B1 1.607(2)
N2 C4 1.3082(19)
N2 C5 1.375(2)
C1 C2 1.363(2)
C1 C11 1.478(2)
C2 C3 1.421(2)
C2 H2 0.95
C3 C4 1.457(2)
C4 C17 1.492(2)
C5 C10 1.412(2)
C5 C6 1.414(2)
C6 C7 1.370(2)
C6 H6 0.95
C7 C8 1.408(2)
C7 H7 0.95
C8 C9 1.377(2)
C8 H8 0.95
C9 C10 1.409(2)
C9 H9 0.95
C11 C16 1.401(2)
C11 C12 1.402(2)
C12 C13 1.390(2)
C12 H12 0.95
C13 C14 1.393(2)
C13 H13 0.95
C14 C15 1.388(2)
C14 H14 0.95
C15 C16 1.386(2)
C15 H15 0.95
C16 H16 0.95
C17 C22 1.392(2)
C17 C18 1.396(2)
C18 C19 1.390(2)
C18 H18 0.95
C19 C20 1.389(3)
C19 H19 0.95
C20 C21 1.386(3)
C20 H20 0.95
C21 C22 1.387(2)
C21 H21 0.95
C22 H22 0.95

loop_
_geom_torsion_atom_site_label_1
_geom_torsion_atom_site_label_2
_geom_torsion_atom_site_label_3
_geom_torsion_atom_site_label_4
_geom_torsion
C1 O1 B1 F2 113.43(15)
C1 O1 B1 F1 -124.68(15)
C1 O1 B1 N1 -5.2(2)
C3 N1 B1 F2 -115.74(14)
C10 N1 B1 F2 62.07(17)
C3 N1 B1 F1 123.57(14)
C10 N1 B1 F1 -58.61(17)
C3 N1 B1 O1 4.42(19)
C10 N1 B1 O1 -177.77(12)
B1 O1 C1 C2 2.8(2)
B1 O1 C1 C11 -178.29(13)
O1 C1 C2 C3 1.2(2)
C11 C1 C2 C3 -177.67(13)
C10 N1 C3 C2 -179.15(12)
B1 N1 C3 C2 -1.3(2)
C10 N1 C3 C4 -1.1(2)
B1 N1 C3 C4 176.75(12)
C1 C2 C3 N1 -1.7(2)
C1 C2 C3 C4 -179.76(13)
C5 N2 C4 C3 3.6(2)
C5 N2 C4 C17 -179.03(11)
N1 C3 C4 N2 -2.1(2)
C2 C3 C4 N2 175.95(13)
N1 C3 C4 C17 -179.36(12)
C2 C3 C4 C17 -1.3(2)
C4 N2 C5 C10 -2.1(2)
C4 N2 C5 C6 176.24(13)
N2 C5 C6 C7 -178.48(13)
C10 C5 C6 C7 -0.1(2)
C5 C6 C7 C8 -1.0(2)
C6 C7 C8 C9 1.0(2)
C7 C8 C9 C10 0.2(2)
C3 N1 C10 C9 -178.01(13)
B1 N1 C10 C9 4.2(2)
C3 N1 C10 C5 2.4(2)
B1 N1 C10 C5 -175.40(12)
C8 C9 C10 N1 179.21(13)
C8 C9 C10 C5 -1.2(2)
N2 C5 C10 N1 -0.9(2)
C6 C5 C10 N1 -179.24(12)
N2 C5 C10 C9 179.54(13)
C6 C5 C10 C9 1.2(2)
O1 C1 C11 C16 169.92(12)
C2 C1 C11 C16 -11.2(2)
O1 C1 C11 C12 -11.8(2)
C2 C1 C11 C12 167.12(14)
C16 C11 C12 C13 0.5(2)
C1 C11 C12 C13 -177.79(13)
C11 C12 C13 C14 0.0(2)
C12 C13 C14 C15 -0.3(2)
C13 C14 C15 C16 0.1(2)
C14 C15 C16 C11 0.4(2)
C12 C11 C16 C15 -0.7(2)
C1 C11 C16 C15 177.58(13)
N2 C4 C17 C22 -55.63(19)
C3 C4 C17 C22 121.76(16)
N2 C4 C17 C18 123.92(15)
C3 C4 C17 C18 -58.7(2)
C22 C17 C18 C19 -1.6(2)
C4 C17 C18 C19 178.84(13)
C17 C18 C19 C20 -0.6(2)
C18 C19 C20 C21 1.8(2)
C19 C20 C21 C22 -0.8(2)
C20 C21 C22 C17 -1.4(2)
C18 C17 C22 C21 2.6(2)
C4 C17 C22 C21 -177.85(13)
